data_2209335
loop_
_publ_author_name
'Ji-Zhong Yan'
'Jian Li'
'Guo-Wu Rao'

_publ_section_title
;13-Methyl-3-oxo-2,3,8,9,10,11,12,13,14,15,16,17-dodecahydro-1<i>H</i>-cyclopenta[<i>a</i>]phenanthren-17-yl
 2-chloroacetate
;
_journal_coeditor_code TK2040
_journal_issue 6
_journal_name_full 'Acta Crystallographica Section E'
_journal_page_first o2442
_journal_page_last o2443
_journal_paper_doi 10.1107/S1600536806018708
_journal_volume 62
_journal_year 2006
_chemical_formula_iupac 'C20 H25 Cl O3'
_chemical_formula_moiety 'C20 H25 Cl O3'
_chemical_formula_sum 'C20 H25 Cl O3'
_chemical_formula_weight 348.85
_chemical_name_systematic
;
13-Methyl-3-oxo-2,3,8,9,10,11,12,13,14,15,16,17-dodecahydro-
1H-cyclopenta[a]phenanthren-17-yl 2-chloroacetate
;
_space_group_IT_number 19
_symmetry_cell_setting orthorhombic
_symmetry_space_group_name_Hall 'P 2ac 2ab'
_symmetry_space_group_name_H-M 'P 21 21 21'
_cell_angle_alpha 90
_cell_angle_beta 90
_cell_angle_gamma 90
_cell_formula_units_Z 4
_cell_length_a 7.499(2)
_cell_length_b 15.365(5)
_cell_length_c 15.647(4)
_cell_measurement_reflns_used 13502
_cell_measurement_temperature 298.0(10)
_cell_measurement_theta_max 27.5
_cell_measurement_theta_min 3.0
_cell_volume 1802.9(9)
_computing_cell_refinement PROCESS-AUTO
_computing_data_collection 'PROCESS-AUTO (Rigaku, 1998)'
_computing_data_reduction 'CrystalStructure (Rigaku/MSC, 2004)'
_computing_molecular_graphics 'ORTEP-3 for Windows (Farrugia, 1997)'
_computing_publication_material CrystalStructure
_computing_structure_refinement 'CRYSTALS (Betteridge <i>et al.</i>,  2003)'
_computing_structure_solution 'SIR97 (Altomare <i>et al.</i>,  1993)'
_diffrn_detector_area_resol_mean 10.0
_diffrn_measured_fraction_theta_full 0.997
_diffrn_measured_fraction_theta_max 0.997
_diffrn_measurement_device_type 'Rigaku R-AXIS RAPID'
_diffrn_measurement_method \w
_diffrn_radiation_type 'Mo K\a'
_diffrn_radiation_wavelength 0.71075
_diffrn_reflns_av_R_equivalents 0.034
_diffrn_reflns_limit_h_max 9
_diffrn_reflns_limit_h_min -9
_diffrn_reflns_limit_k_max 19
_diffrn_reflns_limit_k_min -19
_diffrn_reflns_limit_l_max 19
_diffrn_reflns_limit_l_min -20
_diffrn_reflns_number 17271
_diffrn_reflns_theta_full 27.5
_diffrn_reflns_theta_max 27.5
_diffrn_standards_decay_% 0
_diffrn_standards_interval_time 0
_diffrn_standards_number 0
_exptl_absorpt_coefficient_mu 0.226
_exptl_absorpt_correction_T_max 0.969
_exptl_absorpt_correction_T_min 0.918
_exptl_absorpt_correction_type multi-scan
_exptl_absorpt_process_details '(ABSCOR; Higashi, 1995)'
_exptl_crystal_colour colorless
_exptl_crystal_density_diffrn 1.285
_exptl_crystal_density_method 'not measured'
_exptl_crystal_description chunk
_exptl_crystal_F_000 744.00
_exptl_crystal_size_max 0.26
_exptl_crystal_size_mid 0.21
_exptl_crystal_size_min 0.14
_refine_diff_density_max 0.24
_refine_diff_density_min -0.19
_refine_ls_abs_structure_details 'Flack (1983), with 1758 Friedel pairs'
_refine_ls_abs_structure_Flack 0.054(5)
_refine_ls_extinction_coef 112(15)
_refine_ls_extinction_method 'Larson (1970), equation 22'
_refine_ls_goodness_of_fit_ref 1.01
_refine_ls_hydrogen_treatment constr
_refine_ls_number_parameters 219
_refine_ls_number_reflns 4116
_refine_ls_R_factor_gt 0.036
_refine_ls_shift/su_max 0.000
_refine_ls_structure_factor_coef Fsqd
_refine_ls_weighting_details 'w = 1/[1.0800\s(Fo^2^)]/(4Fo^2^)'
_refine_ls_weighting_scheme calc
_refine_ls_wR_factor_ref 0.066
_reflns_number_gt 2498
_reflns_number_total 4116
_reflns_threshold_expression F^2^>2\s(F^2^)
_cod_data_source_file tk2040.cif
_cod_data_source_block I
_cod_database_code 2209335
_cod_database_fobs_code 2209335

loop_
_symmetry_equiv_pos_site_id
_symmetry_equiv_pos_as_xyz
1 +X,+Y,+Z
2 1/2+X,1/2-Y,-Z
3 -X,1/2+Y,1/2-Z
4 1/2-X,-Y,1/2+Z

loop_
_atom_site_type_symbol
_atom_site_label
_atom_site_fract_x
_atom_site_fract_y
_atom_site_fract_z
_atom_site_U_iso_or_equiv
_atom_site_adp_type
_atom_site_calc_flag
_atom_site_refinement_flags
_atom_site_occupancy
Cl Cl1 0.83719(8) 0.09270(4) 0.77193(3) 0.07901(18) Uani d . 1.00
O O1 0.6732(2) 0.97219(9) 0.58327(9) 0.1026(6) Uani d . 1.00
O O2 0.72856(18) 0.25442(8) 0.58983(6) 0.0601(3) Uani d . 1.00
O O3 0.9229(2) 0.26526(10) 0.69734(9) 0.0930(6) Uani d . 1.00
C C1 0.7281(2) 0.47503(11) 0.50088(9) 0.0479(5) Uani d . 1.00
C C2 0.6380(2) 0.56276(11) 0.50757(9) 0.0473(5) Uani d . 1.00
C C3 0.6553(2) 0.61813(12) 0.42961(10) 0.0557(5) Uani d . 1.00
C C4 0.6663(2) 0.70382(12) 0.43255(10) 0.0568(6) Uani d . 1.00
C C5 0.6629(2) 0.75210(12) 0.51193(10) 0.0517(5) Uani d . 1.00
C C6 0.6758(2) 0.83927(12) 0.51169(11) 0.0590(6) Uani d . 1.00
C C7 0.6653(2) 0.89348(13) 0.58731(12) 0.0674(6) Uani d . 1.00
C C8 0.6422(3) 0.84671(12) 0.67129(12) 0.0721(7) Uani d . 1.00
C C9 0.7113(2) 0.75364(12) 0.66966(10) 0.0581(6) Uani d . 1.00
C C10 0.6358(2) 0.70196(11) 0.59474(10) 0.0479(5) Uani d . 1.00
C C11 0.7117(2) 0.61016(11) 0.58667(9) 0.0448(4) Uani d . 1.00
C C12 0.6835(2) 0.55417(10) 0.66694(9) 0.0539(5) Uani d . 1.00
C C13 0.7570(2) 0.46156(11) 0.65813(10) 0.0549(5) Uani d . 1.00
C C14 0.6874(2) 0.41651(11) 0.57805(9) 0.0445(4) Uani d . 1.00
C C15 0.7885(2) 0.33497(11) 0.54980(10) 0.0534(5) Uani d . 1.00
C C16 0.7543(3) 0.32620(12) 0.45330(10) 0.0706(7) Uani d . 1.00
C C17 0.6953(2) 0.41631(11) 0.42340(9) 0.0681(6) Uani d . 1.00
C C18 0.8069(3) 0.22846(12) 0.66177(11) 0.0547(6) Uani d . 1.00
C C19 0.7199(2) 0.14513(12) 0.69018(11) 0.0626(6) Uani d . 1.00
C C20 0.4878(2) 0.39485(13) 0.58625(12) 0.0648(6) Uani d . 1.00
H H1 0.8566 0.4863 0.5023 0.058 Uiso c R 1.00
H H2 0.5106 0.5525 0.5172 0.057 Uiso c R 1.00
H H3 0.6584 0.5910 0.3765 0.067 Uiso c R 1.00
H H4 0.6767 0.7344 0.3815 0.068 Uiso c R 1.00
H H6 0.6926 0.8668 0.4594 0.071 Uiso c R 1.00
H H10 0.5070 0.6964 0.6038 0.057 Uiso c R 1.00
H H11 0.8408 0.6160 0.5785 0.054 Uiso c R 1.00
H H15 0.9163 0.3429 0.5601 0.064 Uiso c R 1.00
H H81 0.7063 0.8786 0.7151 0.087 Uiso c R 1.00
H H82 0.5162 0.8455 0.6853 0.087 Uiso c R 1.00
H H91 0.8403 0.7549 0.6650 0.070 Uiso c R 1.00
H H92 0.6776 0.7250 0.7225 0.070 Uiso c R 1.00
H H121 0.7428 0.5822 0.7147 0.065 Uiso c R 1.00
H H122 0.5566 0.5506 0.6784 0.065 Uiso c R 1.00
H H131 0.8861 0.4643 0.6553 0.066 Uiso c R 1.00
H H132 0.7215 0.4280 0.7078 0.066 Uiso c R 1.00
H H161 0.8626 0.3087 0.4240 0.085 Uiso c R 1.00
H H162 0.6614 0.2837 0.4425 0.085 Uiso c R 1.00
H H171 0.7658 0.4353 0.3749 0.082 Uiso c R 1.00
H H172 0.5700 0.4161 0.4079 0.082 Uiso c R 1.00
H H191 0.6008 0.1583 0.7106 0.075 Uiso c R 1.00
H H192 0.7124 0.1062 0.6415 0.075 Uiso c R 1.00
H H201 0.4226 0.4469 0.5995 0.078 Uiso c R 1.00
H H202 0.4452 0.3711 0.5333 0.078 Uiso c R 1.00
H H203 0.4710 0.3530 0.6311 0.078 Uiso c R 1.00

loop_
_atom_site_aniso_label
_atom_site_aniso_U_11
_atom_site_aniso_U_22
_atom_site_aniso_U_33
_atom_site_aniso_U_12
_atom_site_aniso_U_13
_atom_site_aniso_U_23
Cl1 0.0980(4) 0.0720(3) 0.0670(2) 0.0064(3) -0.0090(3) 0.0172(2)
O1 0.1530(17) 0.0477(9) 0.1073(10) -0.0009(10) -0.0192(13) -0.0102(8)
O2 0.0714(9) 0.0469(7) 0.0619(6) -0.0040(7) -0.0139(6) 0.0071(6)
O3 0.1088(13) 0.0803(11) 0.0897(10) -0.0295(10) -0.0462(10) 0.0204(8)
C1 0.0541(12) 0.0498(10) 0.0399(8) 0.0028(9) -0.0007(9) -0.0003(8)
C2 0.0503(11) 0.0508(11) 0.0406(8) 0.0013(9) -0.0031(8) 0.0019(8)
C3 0.0658(12) 0.0611(13) 0.0401(9) 0.0026(11) -0.0026(9) 0.0017(8)
C4 0.0644(13) 0.0569(12) 0.0491(10) 0.0032(11) -0.0037(10) 0.0069(9)
C5 0.0471(11) 0.0520(11) 0.0560(10) 0.0019(10) 0.0019(9) 0.0035(9)
C6 0.0577(13) 0.0566(12) 0.0626(11) -0.0004(11) -0.0049(10) 0.0040(10)
C7 0.0670(14) 0.0529(12) 0.0823(13) 0.0010(12) -0.0088(13) -0.0016(11)
C8 0.0801(17) 0.0637(14) 0.0725(12) -0.0057(13) 0.0015(12) -0.0209(11)
C9 0.0669(15) 0.0558(11) 0.0516(9) -0.0062(11) 0.0002(9) -0.0037(9)
C10 0.0436(11) 0.0515(10) 0.0485(9) -0.0048(9) 0.0003(9) -0.0021(8)
C11 0.0433(10) 0.0492(10) 0.0419(8) -0.0010(9) -0.0004(8) 0.0018(8)
C12 0.0705(14) 0.0541(11) 0.0371(8) -0.0068(11) -0.0018(9) -0.0016(8)
C13 0.0689(14) 0.0540(11) 0.0419(9) -0.0050(11) -0.0046(9) 0.0065(8)
C14 0.0464(11) 0.0479(10) 0.0391(8) -0.0027(9) -0.0046(8) 0.0011(7)
C15 0.0604(14) 0.0462(10) 0.0537(10) -0.0004(10) -0.0034(9) 0.0023(9)
C16 0.1002(18) 0.0577(13) 0.0540(10) 0.0108(13) 0.0049(11) -0.0039(9)
C17 0.1002(17) 0.0581(12) 0.0460(9) 0.0081(13) 0.0005(11) -0.0044(9)
C18 0.0653(15) 0.0473(12) 0.0516(10) 0.0038(11) -0.0057(10) -0.0022(9)
C19 0.0702(15) 0.0537(11) 0.0639(10) 0.0039(11) -0.0042(10) 0.0052(9)
C20 0.0608(13) 0.0623(13) 0.0713(12) -0.0053(11) 0.0061(10) 0.0007(11)

loop_
_atom_type_symbol
_atom_type_description
_atom_type_scat_dispersion_real
_atom_type_scat_dispersion_imag
_atom_type_scat_source
C C 0.003 0.002
;
International Tables for Crystallography
(1992, Vol. C, Tables 4.2.6.8 and 6.1.1.4)
;
H H 0.000 0.000
;
International Tables for Crystallography
(1992, Vol. C, Table 6.1.1.4)
;
O O 0.011 0.006
;
International Tables for Crystallography
(1992, Vol. C, Tables 4.2.6.8 and 6.1.1.4)
;
Cl Cl 0.148 0.159
;
International Tables for Crystallography
(1992, Vol. C, Tables 4.2.6.8 and 6.1.1.4)
;

loop_
_geom_angle_atom_site_label_1
_geom_angle_atom_site_label_2
_geom_angle_atom_site_label_3
_geom_angle
C15 O2 C18 118.80(14)
C2 C1 C14 112.27(13)
C2 C1 C17 120.58(14)
C14 C1 C17 104.22(13)
C1 C2 C3 114.39(13)
C1 C2 C11 108.50(13)
C3 C2 C11 110.87(14)
C2 C3 C4 123.05(14)
C3 C4 C5 122.70(15)
C4 C5 C6 120.51(15)
C4 C5 C10 118.29(16)
C6 C5 C10 121.14(15)
C5 C6 C7 124.55(16)
O1 C7 C6 121.88(18)
O1 C7 C8 121.77(18)
C6 C7 C8 116.35(17)
C7 C8 C9 113.22(16)
C8 C9 C10 112.08(15)
C5 C10 C9 109.97(14)
C5 C10 C11 110.35(13)
C9 C10 C11 113.97(14)
C2 C11 C10 111.70(13)
C2 C11 C12 110.05(13)
C10 C11 C12 113.47(12)
C11 C12 C13 113.38(13)
C12 C13 C14 111.89(14)
C1 C14 C13 108.21(13)
C1 C14 C15 98.86(12)
C1 C14 C20 112.65(14)
C13 C14 C15 116.11(14)
C13 C14 C20 111.27(14)
C15 C14 C20 109.20(14)
O2 C15 C14 114.74(14)
O2 C15 C16 107.23(13)
C14 C15 C16 105.86(14)
C15 C16 C17 105.65(13)
C1 C17 C16 104.19(12)
O2 C18 O3 125.59(17)
O2 C18 C19 108.29(16)
O3 C18 C19 126.12(17)
Cl1 C19 C18 112.98(14)
C2 C1 H1 106.3
C14 C1 H1 106.3
C17 C1 H1 106.3
C1 C2 H2 107.6
C3 C2 H2 107.6
C11 C2 H2 107.6
C2 C3 H3 118.5
C4 C3 H3 118.5
C3 C4 H4 118.7
C5 C4 H4 118.7
C5 C6 H6 117.7
C7 C6 H6 117.7
C7 C8 H81 108.5
C7 C8 H82 108.5
C9 C8 H81 108.5
C9 C8 H82 108.5
H81 C8 H82 109.5
C8 C9 H91 108.8
C8 C9 H92 108.8
C10 C9 H91 108.8
C10 C9 H92 108.8
H91 C9 H92 109.5
C5 C10 H10 107.4
C9 C10 H10 107.4
C11 C10 H10 107.4
C2 C11 H11 107.1
C10 C11 H11 107.1
C12 C11 H11 107.1
C11 C12 H121 108.5
C11 C12 H122 108.5
C13 C12 H121 108.5
C13 C12 H122 108.5
H121 C12 H122 109.5
C12 C13 H131 108.9
C12 C13 H132 108.9
C14 C13 H131 108.9
C14 C13 H132 108.9
H131 C13 H132 109.5
O2 C15 H15 109.6
C14 C15 H15 109.6
C16 C15 H15 109.6
C15 C16 H161 110.4
C15 C16 H162 110.4
C17 C16 H161 110.4
C17 C16 H162 110.4
H161 C16 H162 109.5
C1 C17 H171 110.8
C1 C17 H172 110.8
C16 C17 H171 110.8
C16 C17 H172 110.8
H171 C17 H172 109.5
Cl1 C19 H191 108.6
Cl1 C19 H192 108.6
C18 C19 H191 108.6
C18 C19 H192 108.6
H191 C19 H192 109.5
C14 C20 H201 109.5
C14 C20 H202 109.5
C14 C20 H203 109.5
H201 C20 H202 109.5
H201 C20 H203 109.5
H202 C20 H203 109.5

loop_
_geom_bond_atom_site_label_1
_geom_bond_atom_site_label_2
_geom_bond_distance
Cl1 C19 1.7488(19)
O1 C7 1.212(2)
O2 C15 1.458(2)
O2 C18 1.331(2)
O3 C18 1.177(2)
C1 C2 1.511(2)
C1 C14 1.536(2)
C1 C17 1.531(2)
C2 C3 1.493(2)
C2 C11 1.539(2)
C3 C4 1.320(2)
C4 C5 1.447(2)
C5 C6 1.343(2)
C5 C10 1.521(2)
C6 C7 1.449(2)
C7 C8 1.508(2)
C8 C9 1.521(2)
C9 C10 1.525(2)
C10 C11 1.526(2)
C11 C12 1.537(2)
C12 C13 1.532(2)
C13 C14 1.524(2)
C14 C15 1.529(2)
C14 C20 1.539(2)
C15 C16 1.537(2)
C16 C17 1.527(2)
C18 C19 1.504(2)
C1 H1 0.980
C2 H2 0.980
C3 H3 0.930
C4 H4 0.930
C6 H6 0.930
C8 H81 0.970
C8 H82 0.970
C9 H91 0.970
C9 H92 0.970
C10 H10 0.980
C11 H11 0.980
C12 H121 0.970
C12 H122 0.970
C13 H131 0.970
C13 H132 0.970
C15 H15 0.980
C16 H161 0.970
C16 H162 0.970
C17 H171 0.970
C17 H172 0.970
C19 H191 0.970
C19 H192 0.970
C20 H201 0.960
C20 H202 0.960
C20 H203 0.960

loop_
_geom_contact_atom_site_label_1
_geom_contact_atom_site_label_2
_geom_contact_distance
_geom_contact_site_symmetry_2
O1 C19 3.159(2) 56501
O3 C9 3.448(2) 74603
C9 O3 3.448(2) 75603
C19 O1 3.159(2) 54501
Cl1 H4 3.163 66504
Cl1 H6 3.006 66504
Cl1 H11 3.382 74603
Cl1 H81 3.546 54501
Cl1 H121 3.161 74603
Cl1 H122 3.122 64603
Cl1 H131 3.082 74603
Cl1 H172 3.315 55602
Cl1 H201 3.586 64603
O1 H1 2.800 46602
O1 H2 3.003 56602
O1 H171 3.433 46602
O1 H172 3.438 56602
O1 H191 3.527 56501
O1 H192 2.270 56501
O2 H161 2.919 45602
O2 H162 3.337 55602
O2 H202 3.174 55602
O3 H4 2.977 66504
O3 H81 3.556 74603
O3 H91 2.796 74603
O3 H92 3.307 74603
O3 H162 2.925 55602
O3 H172 3.420 55602
C2 H6 3.549 46602
C3 H82 3.297 56602
C3 H91 3.403 46602
C4 H10 3.033 56602
C4 H82 3.295 56602
C4 H91 2.951 46602
C5 H10 3.251 56602
C5 H11 3.456 46602
C6 H1 3.600 46602
C6 H2 3.046 56602
C6 H10 3.121 56602
C6 H11 2.963 46602
C7 H1 3.277 46602
C7 H2 3.173 56602
C7 H11 3.561 46602
C7 H192 3.395 56501
C8 H132 3.547 65603
C8 H203 3.208 65603
C9 H4 3.585 56602
C9 H191 3.337 65603
C10 H4 3.599 46602
C10 H6 3.589 46602
C10 H191 3.589 65603
C12 H171 3.280 66504
C12 H191 3.283 65603
C13 H3 3.568 66504
C15 H162 3.341 55602
C16 H202 3.360 55602
C16 H203 3.459 55602
C17 H121 3.299 66404
C18 H4 3.487 66504
C18 H162 3.125 55602
C18 H172 3.165 55602
C18 H202 3.568 55602
C19 H92 3.501 64603
C19 H122 3.262 64603
C19 H161 3.298 45602
C19 H172 3.184 55602
C20 H81 3.441 64603
C20 H161 3.270 45602
H1 O1 2.800 56602
H1 C6 3.600 56602
H1 C7 3.277 56602
H1 H6 3.436 56602
H2 O1 3.003 46602
H2 C6 3.046 46602
H2 C7 3.173 46602
H2 H6 2.713 46602
H3 C13 3.568 66404
H3 H82 3.014 56602
H3 H91 3.424 46602
H3 H131 3.580 66404
H3 H132 2.804 66404
H4 Cl1 3.163 66404
H4 O3 2.977 66404
H4 C9 3.585 46602
H4 C10 3.599 56602
H4 C18 3.487 66404
H4 H10 2.705 56602
H4 H11 3.467 46602
H4 H82 3.014 56602
H4 H91 2.631 46602
H4 H191 3.558 66404
H6 Cl1 3.006 66404
H6 C2 3.549 56602
H6 C10 3.589 56602
H6 H1 3.436 46602
H6 H2 2.713 56602
H6 H10 2.735 56602
H6 H11 2.717 46602
H6 H201 3.467 56602
H10 C4 3.033 46602
H10 C5 3.251 46602
H10 C6 3.121 46602
H10 H4 2.705 46602
H10 H6 2.735 46602
H10 H191 3.071 65603
H11 Cl1 3.382 75603
H11 C5 3.456 56602
H11 C6 2.963 56602
H11 C7 3.561 56602
H11 H4 3.467 56602
H11 H6 2.717 56602
H15 H162 2.676 55602
H81 Cl1 3.546 56501
H81 O3 3.556 75603
H81 C20 3.441 65603
H81 H132 3.511 65603
H81 H201 3.233 65603
H81 H203 2.778 65603
H82 C3 3.297 46602
H82 C4 3.295 46602
H82 H3 3.014 46602
H82 H4 3.014 46602
H82 H132 2.754 65603
H82 H191 3.421 65603
H82 H203 2.877 65603
H91 O3 2.796 75603
H91 C3 3.403 56602
H91 C4 2.951 56602
H91 H3 3.424 56602
H91 H4 2.631 56602
H92 O3 3.307 75603
H92 C19 3.501 65603
H92 H161 3.210 66504
H92 H171 3.455 66504
H92 H191 2.551 65603
H92 H203 3.218 65603
H121 Cl1 3.161 75603
H121 C17 3.299 66504
H121 H171 2.522 66504
H121 H172 3.334 66504
H121 H191 3.062 65603
H122 Cl1 3.122 65603
H122 C19 3.262 65603
H122 H171 3.358 66504
H122 H191 2.674 65603
H122 H192 3.569 65603
H131 Cl1 3.082 75603
H131 H3 3.580 66504
H132 C8 3.547 64603
H132 H3 2.804 66504
H132 H81 3.511 64603
H132 H82 2.754 64603
H132 H171 3.355 66504
H161 O2 2.919 55602
H161 C19 3.298 55602
H161 C20 3.270 55602
H161 H92 3.210 66404
H161 H162 3.376 55602
H161 H191 2.807 55602
H161 H192 3.106 55602
H161 H202 2.910 55602
H161 H203 2.753 55602
H162 O2 3.337 45602
H162 O3 2.925 45602
H162 C15 3.341 45602
H162 C18 3.125 45602
H162 H15 2.676 45602
H162 H161 3.376 45602
H162 H202 3.215 55602
H162 H203 3.336 55602
H171 O1 3.433 56602
H171 C12 3.280 66404
H171 H92 3.455 66404
H171 H121 2.522 66404
H171 H122 3.358 66404
H171 H132 3.355 66404
H171 H191 3.189 55602
H171 H192 3.419 55602
H172 Cl1 3.315 45602
H172 O1 3.438 46602
H172 O3 3.420 45602
H172 C18 3.165 45602
H172 C19 3.184 45602
H172 H121 3.334 66404
H172 H192 2.812 45602
H191 O1 3.527 54501
H191 C9 3.337 64603
H191 C10 3.589 64603
H191 C12 3.283 64603
H191 H4 3.558 66504
H191 H10 3.071 64603
H191 H82 3.421 64603
H191 H92 2.551 64603
H191 H121 3.062 64603
H191 H122 2.674 64603
H191 H161 2.807 45602
H191 H171 3.189 45602
H192 O1 2.270 54501
H192 C7 3.395 54501
H192 H122 3.569 64603
H192 H161 3.106 45602
H192 H171 3.419 45602
H192 H172 2.812 55602
H192 H202 3.264 55602
H201 Cl1 3.586 65603
H201 H6 3.467 46602
H201 H81 3.233 64603
H202 O2 3.174 45602
H202 C16 3.360 45602
H202 C18 3.568 45602
H202 H161 2.910 45602
H202 H162 3.215 45602
H202 H192 3.264 45602
H203 C8 3.208 64603
H203 C16 3.459 45602
H203 H81 2.778 64603
H203 H82 2.877 64603
H203 H92 3.218 64603
H203 H161 2.753 45602
H203 H162 3.336 45602

loop_
_geom_torsion_atom_site_label_1
_geom_torsion_atom_site_label_2
_geom_torsion_atom_site_label_3
_geom_torsion_atom_site_label_4
_geom_torsion
C15 O2 C18 O3 0.1(2)
C15 O2 C18 C19 179.30(14)
C18 O2 C15 C14 -91.30(19)
C18 O2 C15 C16 151.44(16)
C2 C1 C14 C13 -60.89(19)
C2 C1 C14 C15 177.76(14)
C2 C1 C14 C20 62.56(18)
C14 C1 C2 C3 -173.08(15)
C14 C1 C2 C11 62.58(18)
C2 C1 C17 C16 -161.68(17)
C17 C1 C2 C3 -49.7(2)
C17 C1 C2 C11 -174.03(15)
C14 C1 C17 C16 -34.53(19)
C17 C1 C14 C13 166.97(15)
C17 C1 C14 C15 45.62(17)
C17 C1 C14 C20 -69.58(18)
C1 C2 C3 C4 -146.81(19)
C1 C2 C11 C10 176.38(13)
C1 C2 C11 C12 -56.64(18)
C3 C2 C11 C10 49.97(19)
C3 C2 C11 C12 176.95(15)
C11 C2 C3 C4 -23.7(2)
C2 C3 C4 C5 0.1(2)
C3 C4 C5 C6 179.5(2)
C3 C4 C5 C10 -3.3(2)
C4 C5 C6 C7 176.97(19)
C4 C5 C10 C9 156.42(17)
C4 C5 C10 C11 29.8(2)
C6 C5 C10 C9 -26.4(2)
C6 C5 C10 C11 -152.97(18)
C10 C5 C6 C7 -0.1(2)
C5 C6 C7 O1 -178.1(2)
C5 C6 C7 C8 1.3(3)
O1 C7 C8 C9 -155.8(2)
C6 C7 C8 C9 24.8(2)
C7 C8 C9 C10 -51.8(2)
C8 C9 C10 C5 51.3(2)
C8 C9 C10 C11 175.79(15)
C5 C10 C11 C2 -52.86(19)
C5 C10 C11 C12 -177.97(15)
C9 C10 C11 C2 -177.16(14)
C9 C10 C11 C12 57.7(2)
C2 C11 C12 C13 53.0(2)
C10 C11 C12 C13 179.01(15)
C11 C12 C13 C14 -52.5(2)
C12 C13 C14 C1 54.00(19)
C12 C13 C14 C15 163.99(15)
C12 C13 C14 C20 -70.28(18)
C1 C14 C15 O2 -157.87(13)
C1 C14 C15 C16 -39.84(17)
C13 C14 C15 O2 86.74(18)
C13 C14 C15 C16 -155.22(15)
C20 C14 C15 O2 -40.03(18)
C20 C14 C15 C16 78.00(17)
O2 C15 C16 C17 142.74(16)
C14 C15 C16 C17 19.8(2)
C15 C16 C17 C1 9.0(2)
O2 C18 C19 Cl1 168.34(12)
O3 C18 C19 Cl1 -12.5(2)

loop_
_cod_related_entry_id
_cod_related_entry_database
_cod_related_entry_code
1 ChemSpider 21179214
